data_4029218
loop_
_publ_author_name
'Fallon, Thomas'
'Willis, Anthony C'
'Paddon-Row, Michael N'
'Sherburn, Michael S'

_publ_section_title
;
 Furanodendralenes.
;
_journal_issue 7
_journal_name_full 'The Journal of organic chemistry'
_journal_page_first 3185
_journal_page_last 3193
_journal_paper_doi 10.1021/jo500458y
_journal_volume 79
_journal_year 2014
_chemical_compound_source local
_chemical_formula_moiety 'C13 H11 N O4'
_chemical_formula_sum 'C13 H11 N O4'
_chemical_formula_weight 245.23
_space_group_IT_number 15
_symmetry_cell_setting monoclinic
_symmetry_space_group_name_Hall '-C 2yc'
_symmetry_space_group_name_H-M 'C 1 2/c 1'
_atom_sites_solution_hydrogens geom
_atom_sites_solution_primary direct
_audit_creation_date 06-10-11
_audit_creation_method CRYSTALS_ver_12.18
_audit_update_record
;
2006-10-12 - Report on C13 H11 N O4
             by Anthony C. Willis
             for Thomas Fallon and Mick Sherburn
2006-10-12 - passes checkcif tests with minor warnings
;
_cell_angle_alpha 90
_cell_angle_beta 96.0419(9)
_cell_angle_gamma 90
_cell_formula_units_Z 8
_cell_length_a 13.1092(3)
_cell_length_b 7.6887(1)
_cell_length_c 22.7914(4)
_cell_measurement_reflns_used 27205
_cell_measurement_temperature 200
_cell_measurement_theta_max 27.5
_cell_measurement_theta_min 3
_cell_volume 2284.45(7)
_computing_cell_refinement 'Denzo/Scalepack (Otwinowski & Minor, 1997)'
_computing_data_collection 'COLLECT (Nonius BV, 1997)'
_computing_data_reduction 'Denzo/Scalepack (Otwinowski & Minor, 1997)'
_computing_molecular_graphics
; 
ORTEP-II (Johnson 1976) in teXsan (MSC, 1992-1997)
;
_computing_publication_material 'CRYSTALS (Watkin et al 2003)'
_computing_structure_refinement 'CRYSTALS (Watkin et al 2003)'
_computing_structure_solution 'SIR92 (Altomare et al, 1994)'
_diffrn_ambient_temperature 200
_diffrn_measured_fraction_theta_full 0.992
_diffrn_measured_fraction_theta_max 0.991
_diffrn_measurement_device_type 'Nonius KappaCCD'
_diffrn_measurement_method ' \f and \w scans with CCD '
_diffrn_radiation_monochromator graphite
_diffrn_radiation_type 'Mo K\a'
_diffrn_radiation_wavelength 0.71073
_diffrn_reflns_av_R_equivalents 0.045
_diffrn_reflns_limit_h_max 16
_diffrn_reflns_limit_h_min -16
_diffrn_reflns_limit_k_max 9
_diffrn_reflns_limit_k_min -9
_diffrn_reflns_limit_l_max 29
_diffrn_reflns_limit_l_min -29
_diffrn_reflns_number 23087
_diffrn_reflns_theta_full 26.974
_diffrn_reflns_theta_max 27.5
_diffrn_reflns_theta_min 3.076
_diffrn_standards_number 0
_exptl_absorpt_coefficient_mu 0.107
_exptl_absorpt_correction_T_max 0.992
_exptl_absorpt_correction_T_min 0.972
_exptl_absorpt_correction_type integration
_exptl_absorpt_process_details
;
via Gaussian method (Coppens, 1970) implemented in maXus (2000)
;
_exptl_crystal_colour colourless
_exptl_crystal_density_diffrn 1.426
_exptl_crystal_density_meas ?
_exptl_crystal_description plate
_exptl_crystal_F_000 1024
_exptl_crystal_size_max 0.43
_exptl_crystal_size_mid 0.23
_exptl_crystal_size_min 0.09
_refine_diff_density_max 0.24
_refine_diff_density_min -0.14
_refine_ls_extinction_method None
_refine_ls_goodness_of_fit_ref 1.1443
_refine_ls_hydrogen_treatment refxyz
_refine_ls_matrix_type full
_refine_ls_number_parameters 196
_refine_ls_number_reflns 1842
_refine_ls_number_restraints 0
_refine_ls_R_factor_all 0.0464
_refine_ls_R_factor_gt 0.0330
_refine_ls_shift/su_max 0.002660
_refine_ls_structure_factor_coef F
_refine_ls_weighting_details
;
 Method, part 1, Chebychev polynomial,
(Carruthers & Watkin, 1979, Prince, 1982)  
 [weight] = 1.0/[A~0~*T~0~(x)+A~1~*T~1~(x) ... +A~n-1~]*T~n-1~(x)] 
 where A~i~ are the Chebychev coefficients listed below and x= Fcalc/Fmax 
 Method = Robust Weighting (Prince, 1982) 
 W = [weight] * [1-(deltaF/6*sigmaF)^2^]^2^ 
 A~i~ are: 
 1.35 -0.258 1.36 -0.163 0.415 
;
_refine_ls_weighting_scheme calc
_refine_ls_wR_factor_all 0.0397
_refine_ls_wR_factor_gt 0.0364
_refine_ls_wR_factor_ref 0.0364
_reflns_limit_h_max 16
_reflns_limit_h_min -16
_reflns_limit_k_max 9
_reflns_limit_k_min 0
_reflns_limit_l_max 29
_reflns_limit_l_min 0
_reflns_number_gt 1842
_reflns_number_total 2598
_reflns_threshold_expression I>3.0\s(I)
_oxford_diffrn_Wilson_B_factor 2.93
_oxford_diffrn_Wilson_scale 2.42
_oxford_refine_ls_scale 0.6803(14)
_oxford_structure_analysis_title '10111739 she0626'
_cod_data_source_file jo500458y_si_007.cif
_cod_data_source_block she0626a
_cod_depositor_comments
;The following automatic conversions were performed:

'_symmetry_cell_setting'
 value 'Monoclinic' changed to 'monoclinic'
according
 to
/usr/data/users/saulius/automatic-downloads/rss-feeds/ACS/lib/dictionaries/cif_core.dic
dictionary
 named 'cif_core.dic' version 2.4.2 from 2011-04-26.

Automatic conversion
 script
Id: cif_fix_values 2281 2013-09-26 08:29:07Z andrius  Adding full
 bibliography for /tmp/tmp-cod-update-bibliographies-17276/cifs/4029218.cif.

The following automatic conversions were performed:

'_exptl_crystal_density_meas' value 'not measured' was changed to '?'
- the value is perceived as not measured.

Automatic conversion script
Id: cif_fix_values 3008 2015-01-20 13:52:24Z robertas 
;
_cod_original_sg_symbol_H-M 'C 1 2/c 1 '
_cod_database_code 4029218

loop_
_symmetry_equiv_pos_as_xyz
x,y,z
-x,-y,-z
x+1/2,y+1/2,z
-x+1/2,-y+1/2,-z
-x,y,-z+1/2
x,-y,z+1/2
-x+1/2,y+1/2,-z+1/2
x+1/2,-y+1/2,z+1/2

loop_
_atom_site_label
_atom_site_type_symbol
_atom_site_fract_x
_atom_site_fract_y
_atom_site_fract_z
_atom_site_U_iso_or_equiv
_atom_site_occupancy
_atom_site_adp_type
O1 O 0.36694(8) 1.11499(13) 0.51952(5) 0.0458 1.0000 Uani
O10 O 0.63915(7) 0.40880(12) 0.52612(4) 0.0412 1.0000 Uani
O14 O 0.76432(9) 0.38363(16) 0.71946(5) 0.0587 1.0000 Uani
O18 O 0.51462(6) 0.55647(11) 0.66256(4) 0.0354 1.0000 Uani
N11 N 0.70822(8) 0.35870(14) 0.62127(5) 0.0361 1.0000 Uani
C2 C 0.40800(10) 0.96054(17) 0.54002(6) 0.0374 1.0000 Uani
C3 C 0.45770(9) 0.97891(16) 0.59476(5) 0.0321 1.0000 Uani
C4 C 0.44716(11) 1.15967(18) 0.60937(7) 0.0422 1.0000 Uani
C5 C 0.39285(11) 1.23390(19) 0.56319(7) 0.0459 1.0000 Uani
C6 C 0.50673(9) 0.84110(16) 0.63087(5) 0.0317 1.0000 Uani
C7 C 0.52069(9) 0.65544(16) 0.60949(5) 0.0309 1.0000 Uani
C8 C 0.63716(9) 0.63565(16) 0.60094(5) 0.0303 1.0000 Uani
C9 C 0.65986(9) 0.45886(16) 0.57648(5) 0.0321 1.0000 Uani
C12 C 0.73713(13) 0.17766(19) 0.61379(8) 0.0459 1.0000 Uani
C13 C 0.7253(1) 0.44757(19) 0.67425(6) 0.0389 1.0000 Uani
C15 C 0.68511(9) 0.63139(17) 0.66555(5) 0.0337 1.0000 Uani
C16 C 0.58934(10) 0.65933(18) 0.69904(6) 0.0364 1.0000 Uani
C17 C 0.55135(10) 0.84200(18) 0.68627(6) 0.0363 1.0000 Uani
H21 H 0.3956(12) 0.862(2) 0.5139(7) 0.0449 1.0000 Uiso
H41 H 0.4740(13) 1.214(2) 0.6453(7) 0.0507 1.0000 Uiso
H51 H 0.3695(13) 1.345(2) 0.5532(8) 0.0554 1.0000 Uiso
H71 H 0.4739(11) 0.6106(18) 0.5769(6) 0.0368 1.0000 Uiso
H81 H 0.6606(11) 0.727(2) 0.5756(6) 0.0362 1.0000 Uiso
H121 H 0.7619(13) 0.164(2) 0.5750(8) 0.0550 1.0000 Uiso
H122 H 0.7906(14) 0.153(2) 0.6419(8) 0.0550 1.0000 Uiso
H123 H 0.6823(14) 0.107(2) 0.6154(7) 0.0550 1.0000 Uiso
H151 H 0.7384(12) 0.716(2) 0.6761(6) 0.0401 1.0000 Uiso
H161 H 0.5978(12) 0.618(2) 0.7393(7) 0.0436 1.0000 Uiso
H171 H 0.5655(11) 0.936(2) 0.7128(7) 0.0439 1.0000 Uiso

loop_
_atom_site_aniso_label
_atom_site_aniso_U_11
_atom_site_aniso_U_22
_atom_site_aniso_U_33
_atom_site_aniso_U_23
_atom_site_aniso_U_13
_atom_site_aniso_U_12
O1 0.0501(6) 0.0376(5) 0.0485(6) 0.0084(4) 0.0000(4) 0.0036(4)
O10 0.0478(5) 0.0411(5) 0.0336(5) -0.0071(4) -0.0014(4) 0.0046(4)
O14 0.0632(7) 0.0665(7) 0.0425(6) 0.0083(5) -0.0121(5) 0.0188(6)
O18 0.0336(4) 0.0363(5) 0.0360(4) 0.0032(4) 0.0026(3) -0.0030(4)
N11 0.0327(5) 0.0361(6) 0.0386(6) 0.0021(4) -0.0007(4) 0.0040(4)
C2 0.0416(7) 0.0318(6) 0.0384(7) 0.0017(5) 0.0019(5) 0.0012(5)
C3 0.0297(6) 0.0308(6) 0.0366(7) -0.0029(5) 0.0065(5) -0.0020(5)
C4 0.0417(7) 0.0335(7) 0.0515(8) -0.0069(6) 0.0050(6) -0.0029(5)
C5 0.0453(7) 0.0306(7) 0.0621(9) 0.0027(6) 0.0073(6) 0.0012(6)
C6 0.0296(6) 0.0326(6) 0.0331(6) -0.0035(5) 0.0037(5) -0.0022(5)
C7 0.0305(6) 0.0313(6) 0.0297(6) -0.0016(5) -0.0021(5) -0.0011(5)
C8 0.0316(6) 0.0310(6) 0.0275(6) -0.0004(5) -0.0003(4) -0.0018(5)
C9 0.0282(5) 0.0344(6) 0.0334(6) -0.0003(5) 0.0012(5) -0.0001(5)
C12 0.0402(7) 0.0368(7) 0.0599(9) 0.0034(7) 0.0008(7) 0.0069(6)
C13 0.0315(6) 0.0474(7) 0.0366(7) 0.0033(6) -0.0019(5) 0.0035(5)
C15 0.0322(6) 0.0394(7) 0.0283(6) -0.0011(5) -0.0030(5) -0.0026(5)
C16 0.0382(6) 0.0437(7) 0.0268(6) -0.0014(5) 0.0012(5) -0.0016(5)
C17 0.0379(6) 0.0400(7) 0.0313(6) -0.0067(5) 0.0045(5) -0.0016(5)

loop_
_atom_type_symbol
_atom_type_scat_dispersion_real
_atom_type_scat_dispersion_imag
_atom_type_scat_Cromer_Mann_a1
_atom_type_scat_Cromer_Mann_b1
_atom_type_scat_Cromer_Mann_a2
_atom_type_scat_Cromer_Mann_b2
_atom_type_scat_Cromer_Mann_a3
_atom_type_scat_Cromer_Mann_b3
_atom_type_scat_Cromer_Mann_a4
_atom_type_scat_Cromer_Mann_b4
_atom_type_scat_Cromer_Mann_c
_atom_type_scat_source
C 0.0033 0.0016 2.3100 20.8439 1.0200 10.2075 1.5886 0.5687 0.8650 51.6512 0.2156 'International Tables Vol C 4.2.6.8 and 6.1.1.4'
H 0.0000 0.0000 0.4930 10.5109 0.3229 26.1257 0.1402 3.1424 0.0408 57.7998 0.0030 'International Tables Vol C 4.2.6.8 and 6.1.1.4'
N 0.0061 0.0033 12.2126 0.0057 3.1322 9.8933 2.0125 28.9975 1.1663 0.5826 -11.5290 'International Tables Vol C 4.2.6.8 and 6.1.1.4'
O 0.0106 0.0060 3.0485 13.2771 2.2868 5.7011 1.5463 0.3239 0.8670 32.9089 0.2508 'International Tables Vol C 4.2.6.8 and 6.1.1.4'

loop_
_exptl_crystal_face_index_h
_exptl_crystal_face_index_k
_exptl_crystal_face_index_l
_exptl_crystal_face_perp_dist
1 0 0 0.040
-1 0 0 0.190
0 -1 0 0.250
-1 -1 9 0.070
-2 -1 0 0.186
2 1 -16 0.023
-5 -1 15 0.092
-3 -2 8 0.096
-1 1 1 0.129

loop_
_geom_angle_atom_site_label_1
_geom_angle_atom_site_label_2
_geom_angle_atom_site_label_3
_geom_angle
_geom_angle_publ_flag
C2 O1 C5 105.87(11) yes
C7 O18 C16 95.73(9) yes
C9 N11 C12 123.51(12) yes
C9 N11 C13 112.92(11) yes
C12 N11 C13 123.57(12) yes
O1 C2 C3 111.04(12) yes
O1 C2 H21 115.7(9) no
C3 C2 H21 133.2(9) no
C2 C3 C4 105.40(12) yes
C2 C3 C6 126.08(11) yes
C4 C3 C6 128.48(12) yes
C3 C4 C5 106.66(13) yes
C3 C4 H41 126.0(10) no
C5 C4 H41 127.4(10) no
O1 C5 C4 111.04(12) yes
O1 C5 H51 112.7(11) no
C4 C5 H51 136.2(11) no
C3 C6 C7 124.30(11) yes
C3 C6 C17 131.09(12) yes
C7 C6 C17 104.57(11) yes
C6 C7 O18 101.96(9) yes
C6 C7 C8 106.37(9) yes
O18 C7 C8 101.19(9) yes
C6 C7 H71 119.1(8) no
O18 C7 H71 111.6(8) no
C8 C7 H71 114.5(8) no
C7 C8 C9 111.45(10) yes
C7 C8 C15 100.85(9) yes
C9 C8 C15 104.91(10) yes
C7 C8 H81 112.1(8) no
C9 C8 H81 109.9(8) no
C15 C8 H81 117.3(8) no
C8 C9 N11 108.82(10) yes
C8 C9 O10 126.95(11) yes
N11 C9 O10 124.23(11) yes
N11 C12 H121 108.6(10) no
N11 C12 H122 107.9(11) no
H121 C12 H122 107.8(15) no
N11 C12 H123 110.4(11) no
H121 C12 H123 108.4(15) no
H122 C12 H123 113.5(15) no
N11 C13 O14 123.98(13) yes
N11 C13 C15 108.93(10) yes
O14 C13 C15 127.08(13) yes
C8 C15 C13 104.27(10) yes
C8 C15 C16 101.39(9) yes
C13 C15 C16 110.68(11) yes
C8 C15 H151 115.8(8) no
C13 C15 H151 111.4(9) no
C16 C15 H151 112.7(9) no
C15 C16 O18 100.08(9) yes
C15 C16 C17 107.57(11) yes
O18 C16 C17 101.99(10) yes
C15 C16 H161 113.8(9) no
O18 C16 H161 111.7(9) no
C17 C16 H161 119.3(9) no
C16 C17 C6 106.30(11) yes
C16 C17 H171 123.4(9) no
C6 C17 H171 130.0(9) no

loop_
_geom_bond_atom_site_label_1
_geom_bond_atom_site_label_2
_geom_bond_distance
_geom_bond_publ_flag
O1 C2 1.3658(16) yes
O1 C5 1.3678(18) yes
O10 C9 1.2139(15) yes
O14 C13 1.2060(16) yes
O18 C7 1.4383(15) yes
O18 C16 1.4507(15) yes
N11 C9 1.3786(16) yes
N11 C12 1.4573(18) yes
N11 C13 1.3850(17) yes
C2 C3 1.3528(18) yes
C2 H21 0.966(16) no
C3 C4 1.4392(18) yes
C3 C6 1.4496(17) yes
C4 C5 1.335(2) yes
C4 H41 0.955(16) no
C5 H51 0.926(18) no
C6 C7 1.5256(17) yes
C6 C17 1.3348(17) yes
C7 C8 1.5667(16) yes
C7 H71 0.975(15) no
C8 C9 1.5106(17) yes
C8 C15 1.5394(16) yes
C8 H81 0.978(15) no
C12 H121 0.979(19) no
C12 H122 0.919(18) no
C12 H123 0.903(18) no
C13 C15 1.5139(19) yes
C15 C16 1.5514(18) yes
C15 H151 0.968(15) no
C16 C17 1.5082(19) yes
C16 H161 0.966(16) no
C17 H171 0.950(16) no

loop_
_geom_contact_atom_site_label_1
_geom_contact_atom_site_label_2
_geom_contact_distance
_geom_contact_site_symmetry_2
_geom_contact_publ_flag
O1 C8 3.344(2) 2_676 no
O1 C9 3.352(2) 3_455 no
O1 O10 3.398(1) 3_455 no
O1 C2 3.424(2) 2_676 no
O10 C2 3.244(2) 2_666 no
O10 C5 3.418(2) 2_676 no
O10 C2 3.528(2) 3_545 no
O10 C7 3.581(1) 2_666 no
O14 C16 3.059(2) 7_646 no
O14 C17 3.076(2) 7_646 no
O14 C15 3.272(2) 7_646 no
O18 C4 3.367(2) 1_545 no
N11 C2 3.453(2) 3_545 no
N11 C3 3.512(2) 3_545 no
C2 C2 3.231(3) 2_676 no
C2 C9 3.441(2) 3_455 no
C16 C16 3.468(3) 5_656 no
C17 C17 3.328(3) 5_656 no

loop_
_geom_torsion_atom_site_label_1
_geom_torsion_atom_site_label_2
_geom_torsion_atom_site_label_3
_geom_torsion_atom_site_label_4
_geom_torsion
_geom_torsion_publ_flag
O1 C2 C3 C4 -0.3(2) no
O1 C2 C3 C6 177.4(1) no
O1 C5 C4 C3 0.1(2) no
O10 C9 N11 C12 -2.2(2) no
O10 C9 N11 C13 178.5(1) no
O10 C9 C8 C7 74.8(2) no
O10 C9 C8 C15 -176.9(1) no
O14 C13 N11 C9 178.2(1) no
O14 C13 N11 C12 -1.1(2) no
O14 C13 C15 C8 -175.9(1) no
O14 C13 C15 C16 -67.6(2) no
O18 C7 C6 C3 -148.2(1) no
O18 C7 C6 C17 33.7(1) no
O18 C7 C8 C9 76.9(1) no
O18 C7 C8 C15 -34.0(1) no
O18 C16 C15 C8 38.6(1) no
O18 C16 C15 C13 -71.6(1) no
O18 C16 C17 C6 -30.9(1) no
N11 C9 C8 C7 -104.6(1) no
N11 C9 C8 C15 3.7(1) no
N11 C13 C15 C8 2.7(1) no
N11 C13 C15 C16 111.0(1) no
C2 O1 C5 C4 -0.3(2) no
C2 C3 C4 C5 0.1(2) no
C2 C3 C6 C7 7.6(2) no
C2 C3 C6 C17 -174.9(1) no
C3 C2 O1 C5 0.4(2) no
C3 C6 C7 C8 106.2(1) no
C3 C6 C17 C16 -179.4(1) no
C4 C3 C6 C7 -175.3(1) no
C4 C3 C6 C17 2.3(2) no
C5 C4 C3 C6 -177.5(1) no
C6 C7 O18 C16 -50.6(1) no
C6 C7 C8 C9 -176.89(9) no
C6 C7 C8 C15 72.2(1) no
C6 C17 C16 C15 73.9(1) no
C7 O18 C16 C15 -60.8(1) no
C7 O18 C16 C17 49.7(1) no
C7 C6 C17 C16 -1.4(1) no
C7 C8 C15 C13 112.1(1) no
C7 C8 C15 C16 -2.9(1) no
C8 C7 O18 C16 59.0(1) no
C8 C7 C6 C17 -71.9(1) no
C8 C9 N11 C12 177.2(1) no
C8 C9 N11 C13 -2.1(1) no
C8 C15 C16 C17 -67.5(1) no
C9 N11 C13 C15 -0.5(1) no
C9 C8 C15 C13 -3.8(1) no
C9 C8 C15 C16 -118.8(1) no
C12 N11 C13 C15 -179.8(1) no
C13 C15 C16 C17 -177.7(1) no
